data_7016849
loop_
_publ_author_name
'Liu, Hai-Yan'
'Bo, Liu'
'Yang, Jin'
'Liu, Ying-Ying'
'Ma, Jian-Fang'
'Wu, Hua'

_publ_section_title
;
 Two novel inorganic-organic hybrid materials constructed from two
 kinds of octamolybdate clusters and flexible tetradentate ligands.
;
_journal_issue 38
_journal_name_full 'Dalton transactions (Cambridge, England : 2003)'
_journal_page_first 9782
_journal_page_last 9788
_journal_paper_doi 10.1039/c1dt10893j
_journal_volume 40
_journal_year 2011
_chemical_formula_moiety 'C108 H96 Ag8 Mo16 N24 O56'
_chemical_formula_sum 'C108 H96 Ag8 Mo16 N24 O56'
_chemical_formula_weight 5024.09
_chemical_name_systematic
;
?
;
_space_group_IT_number 4
_symmetry_cell_setting monoclinic
_symmetry_space_group_name_Hall 'P 2yb'
_symmetry_space_group_name_H-M 'P 1 21 1'
_atom_sites_solution_hydrogens geom
_atom_sites_solution_primary direct
_atom_sites_solution_secondary difmap
_audit_creation_method SHELXL-97
_cell_angle_alpha 90.00
_cell_angle_beta 100.969(15)
_cell_angle_gamma 90.00
_cell_formula_units_Z 2
_cell_length_a 17.694(2)
_cell_length_b 19.961(3)
_cell_length_c 20.045(3)
_cell_measurement_reflns_used 22594
_cell_measurement_temperature 293(2)
_cell_measurement_theta_max 26.4
_cell_measurement_theta_min 2.9
_cell_volume 6950.3(17)
_computing_cell_refinement CrysAlis
_computing_data_collection 'CrysAlis (Oxford Diffraction, 2006)'
_computing_data_reduction CrysAlis
_computing_structure_refinement 'SHELXL-97 (Sheldrick, 2008)'
_computing_structure_solution 'SHELXS-97 (Sheldrick, 1997)'
_diffrn_ambient_temperature 293(2)
_diffrn_detector_area_resol_mean 10.0
_diffrn_measured_fraction_theta_full 0.996
_diffrn_measured_fraction_theta_max 0.992
_diffrn_measurement_device_type 'Oxford Diffraction Gemini R Ultra'
_diffrn_measurement_method '\w scan'
_diffrn_radiation_monochromator graphite
_diffrn_radiation_source 'fine-focus sealed tube'
_diffrn_radiation_type MoK\a
_diffrn_radiation_wavelength 0.71073
_diffrn_reflns_av_R_equivalents 0.0520
_diffrn_reflns_av_sigmaI/netI 0.2042
_diffrn_reflns_limit_h_max 22
_diffrn_reflns_limit_h_min -22
_diffrn_reflns_limit_k_max 20
_diffrn_reflns_limit_k_min -24
_diffrn_reflns_limit_l_max 25
_diffrn_reflns_limit_l_min -18
_diffrn_reflns_number 30568
_diffrn_reflns_theta_full 25.00
_diffrn_reflns_theta_max 26.39
_diffrn_reflns_theta_min 2.92
_exptl_absorpt_coefficient_mu 2.580
_exptl_absorpt_correction_T_max 0.72
_exptl_absorpt_correction_T_min 0.54
_exptl_absorpt_correction_type multi-scan
_exptl_absorpt_process_details
;
CrysAlis (Oxford Diffraction, 2006)
;
_exptl_crystal_colour colorless
_exptl_crystal_density_diffrn 2.401
_exptl_crystal_density_method 'not measured'
_exptl_crystal_description block
_exptl_crystal_F_000 4816
_exptl_crystal_size_max 0.24
_exptl_crystal_size_mid 0.16
_exptl_crystal_size_min 0.10
_refine_diff_density_max 1.660
_refine_diff_density_min -0.900
_refine_diff_density_rms 0.129
_refine_ls_abs_structure_details 'Flack H D (1983), Acta Cryst. A39, 876-881'
_refine_ls_abs_structure_Flack 0.45(4)
_refine_ls_extinction_method none
_refine_ls_goodness_of_fit_ref 0.684
_refine_ls_hydrogen_treatment constr
_refine_ls_matrix_type full
_refine_ls_number_parameters 1880
_refine_ls_number_reflns 22594
_refine_ls_number_restraints 277
_refine_ls_restrained_S_all 0.685
_refine_ls_R_factor_all 0.1031
_refine_ls_R_factor_gt 0.0432
_refine_ls_shift/su_max 0.002
_refine_ls_shift/su_mean 0.000
_refine_ls_structure_factor_coef Fsqd
_refine_ls_weighting_details 'calc w=1/[\s^2^(Fo^2^)+(0.0105P)^2^+0.0000P] where P=(Fo^2^+2Fc^2^)/3'
_refine_ls_weighting_scheme calc
_refine_ls_wR_factor_gt 0.0644
_refine_ls_wR_factor_ref 0.0711
_reflns_number_gt 10557
_reflns_number_total 22594
_reflns_threshold_expression >2\s(I)
_cod_data_source_file c1dt10893j.txt
_cod_data_source_block 1
_cod_original_sg_symbol_Hall 'P 2yb '
_cod_original_sg_symbol_H-M 'P 21 '
_cod_database_code 7016849

loop_
_symmetry_equiv_pos_as_xyz
'x, y, z'
'-x, y+1/2, -z'

loop_
_atom_site_label
_atom_site_type_symbol
_atom_site_fract_x
_atom_site_fract_y
_atom_site_fract_z
_atom_site_U_iso_or_equiv
_atom_site_adp_type
_atom_site_occupancy
_atom_site_symmetry_multiplicity
_atom_site_calc_flag
_atom_site_refinement_flags
Ag1 Ag 0.28316(9) 0.85046(7) 0.27280(9) 0.0484(5) Uani 1 1 d .
Ag2 Ag 0.03487(9) 1.14409(7) 0.52781(10) 0.0548(5) Uani 1 1 d .
Ag3 Ag 0.42042(11) 0.95407(9) 0.59051(11) 0.0570(5) Uani 1 1 d .
Ag4 Ag 0.52213(11) 1.15271(8) 0.04611(11) 0.0588(5) Uani 1 1 d .
Ag5 Ag 0.16868(12) 1.04371(10) -0.15453(11) 0.0665(6) Uani 1 1 d .
Ag6 Ag 0.76748(10) 0.85857(8) -0.19731(10) 0.0613(5) Uani 1 1 d .
Ag7 Ag 0.92718(12) 0.96935(10) 0.08341(12) 0.0711(7) Uani 1 1 d .
Ag8 Ag 0.67973(11) 1.03858(9) 0.32894(12) 0.0679(6) Uani 1 1 d .
C1 C 0.0946(9) 0.8246(8) 0.2529(8) 0.028(4) Uani 1 1 d .
C2 C 0.0804(10) 0.8004(8) 0.1908(9) 0.036(5) Uani 1 1 d U
H2 H 0.1207 0.7875 0.1699 0.043 Uiso 1 1 calc R
C3 C 0.0073(11) 0.7943(10) 0.1577(9) 0.046(5) Uani 1 1 d .
H3 H -0.0025 0.7747 0.1149 0.056 Uiso 1 1 calc R
C4 C -0.0540(11) 0.8164(9) 0.1855(10) 0.044(5) Uani 1 1 d U
H4 H -0.1035 0.8151 0.1595 0.053 Uiso 1 1 calc R
C5 C -0.0426(10) 0.8408(8) 0.2527(8) 0.029(4) Uani 1 1 d .
H5 H -0.0827 0.8534 0.2740 0.035 Uiso 1 1 calc R
C6 C 0.0328(10) 0.8441(8) 0.2833(8) 0.027(4) Uani 1 1 d U
C7 C 0.1468(10) 0.8621(9) 0.3520(9) 0.031(5) Uani 1 1 d .
C8 C 0.2043(10) 0.8815(8) 0.4122(8) 0.020(4) Uani 1 1 d U
C9 C 0.2066(12) 0.9440(10) 0.4446(12) 0.050(7) Uani 1 1 d .
H9 H 0.1645 0.9724 0.4331 0.060 Uiso 1 1 calc R
C10 C 0.2667(12) 0.9648(10) 0.4912(11) 0.036(5) Uani 1 1 d U
H10 H 0.2718 1.0100 0.5024 0.043 Uiso 1 1 calc R
C11 C 0.3199(10) 0.8559(9) 0.4970(9) 0.019(4) Uiso 1 1 d .
H11 H 0.3583 0.8261 0.5160 0.023 Uiso 1 1 calc R
C12 C 0.2628(11) 0.8359(10) 0.4436(11) 0.037(5) Uani 1 1 d .
H12 H 0.2624 0.7921 0.4279 0.044 Uiso 1 1 calc R
C13 C 0.0316(11) 0.8882(9) 0.4029(10) 0.037(5) Uani 1 1 d .
H13A H -0.0228 0.8927 0.3836 0.045 Uiso 1 1 calc R
H13B H 0.0506 0.9317 0.4199 0.045 Uiso 1 1 calc R
C14 C 0.0413(11) 0.8392(9) 0.4610(9) 0.036(5) Uani 1 1 d U
H14A H 0.0959 0.8343 0.4793 0.044 Uiso 1 1 calc R
H14B H 0.0222 0.7959 0.4435 0.044 Uiso 1 1 calc R
C15 C 0.0007(11) 0.8586(10) 0.5186(11) 0.047(6) Uani 1 1 d .
H15A H -0.0544 0.8610 0.5016 0.057 Uiso 1 1 calc R
H15B H 0.0101 0.8248 0.5539 0.057 Uiso 1 1 calc R
C16 C 0.1023(11) 0.9343(10) 0.5937(9) 0.032(5) Uani 1 1 d .
C17 C 0.1109(10) 1.0039(9) 0.5948(10) 0.026(5) Uani 1 1 d .
C18 C 0.1789(12) 1.0324(11) 0.6368(11) 0.041(6) Uani 1 1 d U
H18 H 0.1885 1.0782 0.6366 0.049 Uiso 1 1 calc R
C19 C 0.2275(12) 0.9909(10) 0.6757(11) 0.047(6) Uani 1 1 d U
H19 H 0.2686 1.0090 0.7062 0.057 Uiso 1 1 calc R
C20 C 0.2184(13) 0.9186(14) 0.6722(12) 0.066(8) Uani 1 1 d .
H20 H 0.2549 0.8904 0.6974 0.079 Uiso 1 1 calc R
C21 C 0.1522(14) 0.8922(11) 0.6293(11) 0.055(6) Uani 1 1 d .
H21 H 0.1440 0.8462 0.6261 0.066 Uiso 1 1 calc R
C22 C 0.0040(11) 0.9877(9) 0.5283(9) 0.025(5) Uani 1 1 d U
C23 C -0.0699(10) 0.9994(8) 0.4808(9) 0.026(4) Uani 1 1 d U
C24 C -0.1361(10) 0.9731(8) 0.4972(10) 0.033(5) Uani 1 1 d U
H24 H -0.1358 0.9488 0.5368 0.040 Uiso 1 1 calc R
C25 C -0.2025(12) 0.9855(9) 0.4507(10) 0.042(5) Uani 1 1 d .
H25 H -0.2470 0.9666 0.4606 0.050 Uiso 1 1 calc R
C26 C -0.1464(13) 1.0469(10) 0.3805(10) 0.044(6) Uani 1 1 d .
H26 H -0.1495 1.0726 0.3414 0.052 Uiso 1 1 calc R
C27 C -0.0788(11) 1.0372(9) 0.4207(9) 0.032(5) Uani 1 1 d U
H27 H -0.0353 1.0563 0.4087 0.038 Uiso 1 1 calc R
C28 C 0.6007(11) 1.0074(9) 0.1068(9) 0.024(4) Uani 1 1 d .
C29 C 0.6729(12) 1.0304(11) 0.1431(11) 0.042(6) Uani 1 1 d U
H29 H 0.6867 1.0753 0.1420 0.050 Uiso 1 1 calc R
C30 C 0.7207(12) 0.9857(12) 0.1791(11) 0.052(6) Uani 1 1 d .
H30 H 0.7664 1.0014 0.2052 0.062 Uiso 1 1 calc R
C31 C 0.7050(16) 0.9127(13) 0.1797(12) 0.074(8) Uani 1 1 d .
H31 H 0.7403 0.8826 0.2036 0.088 Uiso 1 1 calc R
C32 C 0.6310(12) 0.8911(10) 0.1407(13) 0.064(7) Uani 1 1 d .
H32 H 0.6171 0.8461 0.1384 0.076 Uiso 1 1 calc R
C33 C 0.5854(11) 0.9360(9) 0.1094(8) 0.028(5) Uani 1 1 d .
C34 C 0.4881(10) 0.9943(7) 0.0473(9) 0.020(4) Uani 1 1 d .
C35 C 0.4134(11) 1.0086(8) 0.0050(9) 0.031(5) Uani 1 1 d U
C36 C 0.3454(10) 0.9889(8) 0.0207(9) 0.036(5) Uani 1 1 d U
H36 H 0.3446 0.9675 0.0618 0.043 Uiso 1 1 calc R
C37 C 0.2770(11) 1.0007(10) -0.0247(12) 0.053(6) Uani 1 1 d .
H37 H 0.2317 0.9846 -0.0136 0.063 Uiso 1 1 calc R
C38 C 0.3380(12) 1.0546(10) -0.1001(10) 0.040(5) Uani 1 1 d U
H38 H 0.3358 1.0789 -0.1401 0.049 Uiso 1 1 calc R
C39 C 0.4095(12) 1.0411(10) -0.0592(10) 0.040(5) Uani 1 1 d .
H39 H 0.4545 1.0531 -0.0737 0.049 Uiso 1 1 calc R
C40 C 0.4777(9) 0.8674(8) 0.0413(8) 0.024(4) Uani 1 1 d .
H40A H 0.4227 0.8719 0.0246 0.029 Uiso 1 1 calc R
H40B H 0.4854 0.8339 0.0770 0.029 Uiso 1 1 calc R
C41 C 0.5162(10) 0.8448(8) -0.0159(9) 0.035(5) Uani 1 1 d U
H41A H 0.5692 0.8333 0.0030 0.042 Uiso 1 1 calc R
H41B H 0.4908 0.8044 -0.0356 0.042 Uiso 1 1 calc R
C42 C 0.5157(10) 0.8953(8) -0.0719(9) 0.028(4) Uani 1 1 d U
H42A H 0.4626 0.9049 -0.0923 0.033 Uiso 1 1 calc R
H42B H 0.5383 0.9366 -0.0517 0.033 Uiso 1 1 calc R
C43 C 0.5165(11) 0.8504(9) -0.1894(10) 0.044(5) Uani 1 1 d .
C44 C 0.5739(11) 0.8291(11) -0.2199(9) 0.042(5) Uani 1 1 d .
C45 C 0.5594(11) 0.8013(9) -0.2865(9) 0.039(5) Uani 1 1 d .
H45 H 0.5988 0.7869 -0.3079 0.047 Uiso 1 1 calc R
C46 C 0.4869(14) 0.7975(11) -0.3156(10) 0.054(7) Uani 1 1 d .
H46 H 0.4741 0.7807 -0.3596 0.064 Uiso 1 1 calc R
C47 C 0.6292(11) 0.8712(8) -0.1246(9) 0.031(5) Uani 1 1 d U
C48 C 0.6911(11) 0.8926(10) -0.0710(12) 0.044(6) Uani 1 1 d .
C49 C 0.6935(11) 0.9594(9) -0.0429(9) 0.035(5) Uani 1 1 d U
H49 H 0.6511 0.9876 -0.0531 0.042 Uiso 1 1 calc R
C50 C 0.7520(12) 0.8529(11) -0.0440(11) 0.041(6) Uani 1 1 d .
H50 H 0.7492 0.8085 -0.0584 0.049 Uiso 1 1 calc R
C51 C 0.8130(13) 0.8694(11) -0.0010(11) 0.045(6) Uani 1 1 d .
H51 H 0.8520 0.8385 0.0136 0.054 Uiso 1 1 calc R
C52 C 0.7628(12) 0.9811(9) 0.0011(11) 0.044(6) Uani 1 1 d .
H52 H 0.7689 1.0259 0.0139 0.053 Uiso 1 1 calc R
C53 C 0.4245(11) 0.8188(8) -0.2809(10) 0.046(5) Uani 1 1 d .
H53 H 0.3734 0.8142 -0.3026 0.055 Uiso 1 1 calc R
C54 C 0.4413(11) 0.8449(9) -0.2180(9) 0.047(5) Uani 1 1 d U
H54 H 0.4028 0.8585 -0.1952 0.057 Uiso 1 1 calc R
C55 C 0.2748(10) 1.1635(8) 0.0583(8) 0.025(4) Uani 1 1 d U
C56 C 0.3320(10) 1.1807(9) 0.0263(9) 0.027(4) Uani 1 1 d U
C57 C 0.3148(12) 1.2082(10) -0.0388(10) 0.050(6) Uani 1 1 d U
H57 H 0.3533 1.2216 -0.0617 0.059 Uiso 1 1 calc R
C58 C 0.1954(10) 1.1707(9) 0.0295(9) 0.039(5) Uani 1 1 d .
H58 H 0.1563 1.1578 0.0519 0.046 Uiso 1 1 calc R
C59 C 0.1815(11) 1.1985(9) -0.0347(8) 0.043(5) Uani 1 1 d .
H59 H 0.1307 1.2063 -0.0556 0.052 Uiso 1 1 calc R
C60 C 0.3863(10) 1.1466(8) 0.1230(9) 0.027(4) Uani 1 1 d .
C64 C 0.2725(11) 1.1167(9) 0.1749(9) 0.031(5) Uani 1 1 d .
H64A H 0.2944 1.0733 0.1893 0.037 Uiso 1 1 calc R
H64B H 0.2177 1.1105 0.1587 0.037 Uiso 1 1 calc R
C65 C 0.2837(10) 1.1623(10) 0.2353(9) 0.041(5) Uani 1 1 d .
H65A H 0.2610 1.2056 0.2218 0.049 Uiso 1 1 calc R
H65B H 0.3383 1.1688 0.2522 0.049 Uiso 1 1 calc R
C66 C 0.2467(11) 1.1332(9) 0.2914(11) 0.043(6) Uani 1 1 d .
H66A H 0.2545 1.1641 0.3294 0.052 Uiso 1 1 calc R
H66B H 0.1917 1.1295 0.2747 0.052 Uiso 1 1 calc R
C67 C 0.4462(11) 1.1203(10) 0.1809(9) 0.038(5) Uani 1 1 d .
C68 C 0.4487(12) 1.0555(9) 0.2022(12) 0.049(6) Uani 1 1 d .
H68 H 0.4110 1.0247 0.1840 0.059 Uiso 1 1 calc R
C69 C 0.5085(11) 1.1622(10) 0.1999(12) 0.039(5) Uani 1 1 d .
H69 H 0.5102 1.2052 0.1824 0.047 Uiso 1 1 calc R
C70 C 0.3620(12) 0.9907(10) 0.3494(11) 0.035(5) Uani 1 1 d .
C71 C 0.4275(12) 0.9624(12) 0.3874(13) 0.051(7) Uani 1 1 d .
H71 H 0.4365 0.9165 0.3878 0.061 Uiso 1 1 calc R
C72 C 0.5117(13) 1.0375(9) 0.2535(12) 0.045(6) Uani 1 1 d .
H72 H 0.5098 0.9970 0.2761 0.054 Uiso 1 1 calc R
C73 C 0.3455(11) 1.0552(9) 0.3546(10) 0.035(5) Uani 1 1 d .
C74 C 0.3988(12) 1.0991(9) 0.3976(10) 0.037(5) Uani 1 1 d U
H74 H 0.3894 1.1448 0.3992 0.045 Uiso 1 1 calc R
C75 C 0.4628(14) 1.0716(12) 0.4357(13) 0.064(8) Uani 1 1 d .
H75 H 0.4947 1.0968 0.4685 0.076 Uiso 1 1 calc R
C76 C 0.4794(13) 1.0069(15) 0.4252(12) 0.078(9) Uani 1 1 d .
H76 H 0.5283 0.9912 0.4442 0.094 Uiso 1 1 calc R
C77 C 0.5700(12) 1.1348(10) 0.2481(12) 0.051(7) Uani 1 1 d .
H77 H 0.6114 1.1628 0.2645 0.061 Uiso 1 1 calc R
C78 C 0.2516(11) 1.0057(9) 0.2871(10) 0.029(5) Uani 1 1 d U
C79 C 0.1034(11) 1.0182(9) 0.2550(10) 0.036(5) Uani 1 1 d U
H79 H 0.1025 1.0371 0.2972 0.043 Uiso 1 1 calc R
C80 C 0.1753(11) 0.9971(8) 0.2402(9) 0.027(5) Uani 1 1 d U
C81 C 0.1708(12) 0.9635(11) 0.1818(11) 0.042(6) Uani 1 1 d .
H81 H 0.2144 0.9430 0.1717 0.051 Uiso 1 1 calc R
C82 C 0.2366(12) 1.2145(10) -0.0681(11) 0.054(6) Uani 1 1 d U
H82 H 0.2230 1.2306 -0.1123 0.065 Uiso 1 1 calc R
C83 C 0.0374(12) 1.0120(9) 0.2109(11) 0.041(6) Uani 1 1 d .
H83 H -0.0078 1.0294 0.2211 0.049 Uiso 1 1 calc R
C84 C 0.1031(14) 0.9594(9) 0.1374(11) 0.046(6) Uani 1 1 d .
H84 H 0.1032 0.9410 0.0948 0.055 Uiso 1 1 calc R
C85 C -0.1542(10) 1.1727(8) 0.5094(9) 0.027(4) Uani 1 1 d .
C86 C -0.2130(11) 1.1532(9) 0.5396(9) 0.031(5) Uani 1 1 d .
C87 C -0.1033(11) 1.1384(9) 0.6050(10) 0.036(5) Uani 1 1 d .
C88 C -0.0475(13) 1.1155(11) 0.6697(12) 0.050(6) Uani 1 1 d U
C89 C 0.0063(11) 1.1586(10) 0.6949(10) 0.035(5) Uani 1 1 d .
H89 H 0.0076 1.2022 0.6787 0.042 Uiso 1 1 calc R
C90 C -0.0431(10) 1.0494(10) 0.6892(9) 0.032(5) Uani 1 1 d .
H90 H -0.0757 1.0167 0.6667 0.039 Uiso 1 1 calc R
C91 C -0.2898(10) 1.1593(9) 0.5025(9) 0.045(5) Uani 1 1 d U
H91 H -0.3317 1.1449 0.5206 0.054 Uiso 1 1 calc R
C92 C -0.2994(12) 1.1876(10) 0.4390(10) 0.050(6) Uani 1 1 d U
H92 H -0.3493 1.1951 0.4157 0.060 Uiso 1 1 calc R
C93 C -0.2427(13) 1.2042(10) 0.4099(10) 0.056(6) Uani 1 1 d .
H93 H -0.2542 1.2185 0.3649 0.067 Uiso 1 1 calc R
C94 C -0.1647(12) 1.2020(8) 0.4422(11) 0.048(6) Uani 1 1 d .
H94 H -0.1245 1.2177 0.4225 0.057 Uiso 1 1 calc R
C95 C 0.0636(12) 1.1325(12) 0.7499(11) 0.050(6) Uani 1 1 d .
H95 H 0.1000 1.1634 0.7705 0.060 Uiso 1 1 calc R
C96 C 0.0150(15) 1.0351(12) 0.7462(13) 0.059(7) Uani 1 1 d U
H96 H 0.0131 0.9932 0.7662 0.071 Uiso 1 1 calc R
C97 C -0.2214(11) 1.1084(9) 0.6545(9) 0.032(5) Uani 1 1 d .
H97A H -0.1996 1.0668 0.6745 0.038 Uiso 1 1 calc R
H97B H -0.2752 1.1002 0.6354 0.038 Uiso 1 1 calc R
C98 C -0.2167(10) 1.1597(8) 0.7095(9) 0.040(5) Uani 1 1 d .
H98A H -0.1630 1.1672 0.7294 0.048 Uiso 1 1 calc R
H98B H -0.2377 1.2015 0.6895 0.048 Uiso 1 1 calc R
C99 C -0.2585(11) 1.1405(8) 0.7646(9) 0.032(5) Uani 1 1 d .
H99A H -0.2555 1.1774 0.7964 0.038 Uiso 1 1 calc R
H99B H -0.3124 1.1338 0.7447 0.038 Uiso 1 1 calc R
C100 C -0.1611(10) 1.0714(8) 0.8409(8) 0.020(4) Uani 1 1 d U
C101 C -0.1443(13) 1.0073(11) 0.8494(11) 0.041(6) Uani 1 1 d U
C102 C -0.0791(12) 0.9821(10) 0.8919(12) 0.045(6) Uani 1 1 d .
H102 H -0.0717 0.9365 0.9005 0.054 Uiso 1 1 calc R
C103 C -0.0238(12) 1.0322(11) 0.9215(11) 0.054(6) Uani 1 1 d U
H103 H 0.0241 1.0201 0.9465 0.065 Uiso 1 1 calc R
C104 C -0.0438(11) 1.0961(9) 0.9120(10) 0.036(5) Uani 1 1 d .
H104 H -0.0095 1.1274 0.9351 0.044 Uiso 1 1 calc R
C105 C -0.1045(11) 1.1197(10) 0.8748(10) 0.039(5) Uani 1 1 d .
H105 H -0.1125 1.1656 0.8695 0.047 Uiso 1 1 calc R
C106 C -0.2550(11) 1.0186(9) 0.7851(9) 0.029(5) Uani 1 1 d U
C107 C -0.3351(10) 1.0025(9) 0.7445(9) 0.029(4) Uani 1 1 d .
C108 C -0.4021(10) 1.0264(8) 0.7574(9) 0.029(4) Uani 1 1 d .
H108 H -0.4007 1.0532 0.7956 0.035 Uiso 1 1 calc R
C109 C -0.4725(11) 1.0130(8) 0.7169(10) 0.034(5) Uani 1 1 d U
H109 H -0.5174 1.0291 0.7289 0.041 Uiso 1 1 calc R
C110 C -0.3368(12) 0.9642(10) 0.6900(10) 0.041(5) Uani 1 1 d .
H110 H -0.2924 0.9449 0.6801 0.049 Uiso 1 1 calc R
C111 C -0.4096(13) 0.9542(9) 0.6478(11) 0.042(5) Uani 1 1 d U
H111 H -0.4110 0.9299 0.6080 0.050 Uiso 1 1 calc R
N1 N 0.1662(8) 0.8336(8) 0.2974(7) 0.035(4) Uani 1 1 d .
N2 N 0.0731(8) 0.8667(7) 0.3491(7) 0.026(4) Uani 1 1 d .
N3 N 0.3197(10) 0.9206(8) 0.5221(9) 0.033(4) Uani 1 1 d .
N4 N 0.0502(9) 1.0361(7) 0.5523(7) 0.024(4) Uani 1 1 d U
N5 N 0.0296(8) 0.9260(7) 0.5480(7) 0.024(4) Uani 1 1 d .
N6 N -0.2112(9) 1.0196(7) 0.3955(8) 0.032(4) Uani 1 1 d U
N7 N 0.5375(8) 1.0404(7) 0.0655(8) 0.027(4) Uani 1 1 d .
N8 N 0.5092(8) 0.9319(7) 0.0692(8) 0.030(4) Uani 1 1 d .
N9 N 0.2723(10) 1.0332(8) -0.0826(9) 0.047(5) Uani 1 1 d .
N10 N 0.5544(8) 0.8767(7) -0.1233(7) 0.029(4) Uani 1 1 d .
N11 N 0.6459(8) 0.8428(8) -0.1811(9) 0.043(4) Uani 1 1 d .
N12 N 0.8186(11) 0.9369(9) 0.0235(10) 0.044(5) Uani 1 1 d .
N13 N 0.4022(8) 1.1719(7) 0.0679(7) 0.023(3) Uani 1 1 d U
N14 N 0.3070(8) 1.1406(7) 0.1184(7) 0.028(4) Uani 1 1 d .
N15 N 0.0363(10) 0.9802(8) 0.1512(10) 0.047(5) Uani 1 1 d .
N16 N 0.2757(8) 1.0691(7) 0.3151(7) 0.026(4) Uani 1 1 d .
N17 N 0.5731(10) 1.0758(9) 0.2706(9) 0.037(5) Uani 1 1 d .
N18 N 0.3018(8) 0.9595(7) 0.3074(8) 0.026(4) Uani 1 1 d .
N19 N -0.0842(8) 1.1642(7) 0.5535(8) 0.030(4) Uani 1 1 d .
N20 N -0.1823(9) 1.1268(8) 0.6003(7) 0.036(4) Uani 1 1 d .
N21 N 0.0715(10) 1.0750(9) 0.7738(10) 0.042(5) Uani 1 1 d .
N22 N -0.2294(9) 1.0796(7) 0.8023(8) 0.034(4) Uani 1 1 d .
N23 N -0.2099(10) 0.9720(8) 0.8155(8) 0.043(5) Uani 1 1 d .
N24 N -0.4760(9) 0.9768(8) 0.6604(9) 0.040(4) Uani 1 1 d .
O1 O 0.8864(6) 0.7300(6) 0.4710(5) 0.052(3) Uani 1 1 d .
O2 O 0.8631(7) 0.8272(6) 0.3742(6) 0.051(4) Uani 1 1 d .
O3 O 0.7981(6) 0.6986(5) 0.3460(5) 0.037(3) Uani 1 1 d .
O4 O 0.7173(6) 0.7032(5) 0.4526(5) 0.043(3) Uani 1 1 d .
O5 O 0.7716(5) 0.8243(5) 0.4681(4) 0.030(3) Uani 1 1 d .
O6 O 0.7788(8) 0.7534(7) 0.5905(6) 0.051(4) Uani 1 1 d .
O7 O 0.7097(8) 0.8699(7) 0.5745(6) 0.081(5) Uani 1 1 d .
O8 O 0.6243(6) 0.7544(5) 0.5435(5) 0.031(3) Uani 1 1 d .
O9 O 0.6103(6) 0.8322(5) 0.4429(5) 0.041(3) Uani 1 1 d .
O10 O 0.4713(6) 0.7235(5) 0.5326(5) 0.047(3) Uani 1 1 d .
O11 O 0.5079(6) 0.8545(5) 0.5311(6) 0.040(3) Uani 1 1 d U
O12 O 0.4555(5) 0.7957(5) 0.4091(5) 0.034(3) Uani 1 1 d .
O13 O 0.3922(6) 0.6669(6) 0.3811(5) 0.043(3) Uani 1 1 d .
O14 O 0.5520(6) 0.6978(5) 0.4187(5) 0.036(3) Uani 1 1 d .
O15 O 0.6184(7) 0.9192(5) 0.3293(7) 0.050(4) Uani 1 1 d .
O16 O 0.5379(6) 0.7956(5) 0.3018(5) 0.043(3) Uani 1 1 d .
O17 O 0.3695(6) 0.7660(5) 0.2855(5) 0.046(3) Uani 1 1 d .
O18 O 0.4837(5) 0.6712(4) 0.2843(4) 0.023(2) Uani 1 1 d .
O19 O 0.4758(8) 0.7438(7) 0.1639(7) 0.064(4) Uani 1 1 d .
O20 O 0.5435(7) 0.6242(5) 0.1795(6) 0.054(3) Uani 1 1 d .
O21 O 0.6302(6) 0.7397(5) 0.2107(5) 0.033(3) Uani 1 1 d .
O22 O 0.6426(6) 0.6633(5) 0.3161(5) 0.035(3) Uani 1 1 d .
O23 O 0.6409(6) 0.5777(5) 0.4307(6) 0.043(3) Uani 1 1 d .
O24 O 0.7048(6) 0.7951(5) 0.3360(5) 0.033(3) Uani 1 1 d .
O25 O 0.7440(6) 0.6393(5) 0.2209(5) 0.041(3) Uani 1 1 d .
O26 O 0.7850(6) 0.7707(5) 0.2263(5) 0.048(3) Uani 1 1 d .
O27 O 0.2590(7) 0.6595(8) -0.2437(7) 0.089(5) Uani 1 1 d U
O28 O 0.1142(6) 0.7027(5) -0.2961(5) 0.038(3) Uani 1 1 d .
O29 O -0.0242(8) 0.7481(8) -0.3727(7) 0.069(5) Uani 1 1 d .
O30 O -0.0203(7) 0.6408(5) -0.2997(7) 0.062(4) Uani 1 1 d .
O31 O 0.0649(6) 0.8200(5) -0.2605(5) 0.043(3) Uani 1 1 d .
O32 O -0.0621(6) 0.7567(5) -0.2384(5) 0.049(3) Uani 1 1 d .
O33 O -0.0745(7) 0.6578(6) -0.1470(6) 0.063(4) Uani 1 1 d .
O34 O -0.1159(6) 0.7831(6) -0.1257(5) 0.048(3) Uani 1 1 d .
O35 O 0.0753(6) 0.7140(5) -0.1743(5) 0.048(3) Uani 1 1 d .
O36 O 0.1326(7) 0.5845(5) -0.2173(6) 0.051(3) Uani 1 1 d .
O37 O 0.2112(6) 0.7771(5) -0.1902(5) 0.028(3) Uani 1 1 d .
O38 O 0.0308(6) 0.8364(5) -0.1329(5) 0.044(3) Uani 1 1 d .
O39 O 0.0316(6) 0.7348(6) -0.0552(6) 0.052(3) Uani 1 1 d U
O40 O -0.0157(6) 0.8565(5) -0.0044(5) 0.042(3) Uiso 1 1 d .
O41 O 0.1269(6) 0.8035(6) 0.0444(6) 0.044(3) Uani 1 1 d .
O42 O 0.1735(6) 0.6860(5) 0.0085(5) 0.044(3) Uani 1 1 d .
O43 O 0.2654(7) 0.7546(7) 0.1239(5) 0.052(4) Uani 1 1 d .
O44 O 0.2654(7) 0.8666(6) 0.0513(6) 0.054(3) Uani 1 1 d .
O45 O 0.1089(7) 0.9220(5) -0.0329(6) 0.051(3) Uani 1 1 d .
O46 O 0.1675(5) 0.7938(5) -0.0750(5) 0.036(3) Uani 1 1 d .
O47 O 0.3002(6) 0.7494(5) -0.0078(5) 0.042(3) Uani 1 1 d .
O48 O 0.1518(7) 0.9080(5) -0.1722(6) 0.041(3) Uani 1 1 d .
O49 O 0.2115(6) 0.6706(5) -0.1166(5) 0.040(3) Uani 1 1 d .
O50 O 0.3582(7) 0.7261(7) -0.1208(7) 0.075(4) Uani 1 1 d .
O51 O 0.3177(7) 0.8490(6) -0.1006(6) 0.050(3) Uani 1 1 d .
O52 O 0.0908(7) 0.6004(5) -0.0793(7) 0.050(4) Uani 1 1 d .
Mo1 Mo 0.73172(8) 0.71283(7) 0.26042(7) 0.0327(4) Uani 1 1 d .
Mo2 Mo 0.53800(10) 0.69860(9) 0.21767(9) 0.0398(5) Uani 1 1 d .
Mo3 Mo 0.43905(9) 0.72740(8) 0.34380(9) 0.0307(4) Uani 1 1 d .
Mo4 Mo 0.61683(9) 0.83642(7) 0.35088(8) 0.0271(4) Uani 1 1 d .
Mo5 Mo 0.63829(9) 0.65946(7) 0.40501(8) 0.0274(4) Uani 1 1 d .
Mo6 Mo 0.81558(9) 0.76916(8) 0.41072(9) 0.0323(4) Uani 1 1 d .
Mo7 Mo 0.71548(10) 0.79783(9) 0.53511(9) 0.0394(5) Uani 1 1 d .
Mo8 Mo 0.52377(7) 0.78007(7) 0.49587(7) 0.0311(3) Uani 1 1 d .
Mo9 Mo 0.28535(9) 0.77125(9) -0.10203(9) 0.0370(4) Uani 1 1 d .
Mo10 Mo 0.23105(10) 0.78678(9) 0.04598(10) 0.0403(5) Uani 1 1 d .
Mo11 Mo 0.11957(10) 0.82764(8) -0.17652(9) 0.0355(5) Uani 1 1 d .
Mo12 Mo 0.12223(9) 0.68011(7) -0.07317(8) 0.0342(4) Uani 1 1 d .
Mo13 Mo 0.06762(9) 0.84348(8) -0.03421(8) 0.0390(4) Uani 1 1 d .
Mo14 Mo -0.04353(10) 0.73721(9) -0.14729(10) 0.0382(5) Uani 1 1 d .
Mo15 Mo 0.01116(10) 0.71909(9) -0.29462(9) 0.0386(5) Uani 1 1 d .
Mo16 Mo 0.17476(9) 0.66404(9) -0.21578(8) 0.0440(5) Uani 1 1 d .
O4W O 0.3787(8) 0.8812(7) 0.1826(7) 0.085(4) Uiso 1 1 d .
O3W O 0.1378(8) 1.1144(6) 0.4259(7) 0.076(4) Uiso 1 1 d .
O2W O 0.5909(7) 1.1536(6) -0.0427(6) 0.089(4) Uiso 1 1 d .
O1W O 0.8147(9) 0.8224(7) -0.2836(7) 0.113(5) Uiso 1 1 d .

loop_
_atom_site_aniso_label
_atom_site_aniso_U_11
_atom_site_aniso_U_22
_atom_site_aniso_U_33
_atom_site_aniso_U_23
_atom_site_aniso_U_13
_atom_site_aniso_U_12
Ag1 0.0364(9) 0.0325(8) 0.0780(12) 0.0018(8) 0.0151(8) 0.0050(7)
Ag2 0.0362(9) 0.0359(9) 0.0927(14) -0.0047(8) 0.0132(9) -0.0039(7)
Ag3 0.0382(10) 0.0588(11) 0.0627(12) -0.0193(9) -0.0190(9) -0.0021(8)
Ag4 0.0545(11) 0.0350(8) 0.0955(14) 0.0067(8) 0.0360(10) 0.0032(8)
Ag5 0.0401(11) 0.0885(14) 0.0596(13) 0.0034(11) -0.0191(9) 0.0104(10)
Ag6 0.0541(11) 0.0378(8) 0.1013(15) 0.0038(9) 0.0381(10) 0.0011(7)
Ag7 0.0464(11) 0.0651(12) 0.0867(15) -0.0063(11) -0.0259(11) -0.0103(9)
Ag8 0.0406(11) 0.0659(12) 0.0830(15) 0.0213(10) -0.0240(10) 0.0079(9)
C1 0.021(10) 0.038(10) 0.023(10) -0.021(8) 0.001(8) 0.002(8)
C2 0.028(8) 0.035(8) 0.042(9) -0.018(7) -0.002(7) -0.011(6)
C3 0.048(13) 0.057(12) 0.030(11) -0.011(10) -0.001(9) -0.026(10)
C4 0.030(8) 0.054(8) 0.041(9) 0.006(7) -0.010(7) -0.016(7)
C5 0.029(10) 0.031(9) 0.029(10) -0.009(8) 0.010(8) -0.012(7)
C6 0.031(8) 0.032(7) 0.016(7) -0.011(6) -0.001(6) -0.004(6)
C7 0.024(11) 0.028(10) 0.035(12) -0.004(9) -0.009(9) -0.013(8)
C8 0.023(6) 0.027(6) 0.011(6) -0.006(5) 0.009(5) -0.004(5)
C9 0.027(11) 0.047(13) 0.069(16) -0.017(12) -0.011(11) 0.023(10)
C10 0.029(8) 0.042(8) 0.037(8) -0.017(7) 0.008(7) -0.006(7)
C12 0.035(12) 0.029(10) 0.054(13) 0.025(10) 0.028(10) 0.022(9)
C13 0.035(12) 0.035(11) 0.037(13) 0.005(9) -0.006(10) 0.006(9)
C14 0.045(8) 0.035(8) 0.033(8) -0.017(7) 0.020(7) -0.002(7)
C15 0.038(12) 0.035(11) 0.065(15) -0.001(11) -0.001(11) -0.028(10)
C16 0.035(11) 0.039(11) 0.018(10) -0.008(8) -0.008(8) 0.003(9)
C17 0.018(10) 0.037(11) 0.020(10) -0.002(8) -0.005(8) -0.002(8)
C18 0.041(9) 0.049(9) 0.034(9) -0.014(7) 0.010(7) 0.000(7)
C19 0.037(9) 0.054(9) 0.047(9) -0.006(7) -0.001(7) 0.003(7)
C20 0.032(13) 0.12(2) 0.038(13) 0.020(13) -0.009(10) 0.006(13)
C21 0.070(16) 0.054(13) 0.039(14) 0.007(10) 0.006(12) 0.005(11)
C22 0.030(8) 0.022(7) 0.025(8) -0.001(6) 0.005(6) -0.002(6)
C23 0.022(7) 0.025(7) 0.027(8) 0.014(6) -0.003(6) 0.004(6)
C24 0.028(8) 0.028(7) 0.040(8) 0.021(6) -0.003(7) 0.011(6)
C25 0.054(14) 0.030(10) 0.046(13) 0.003(9) 0.021(10) 0.015(9)
C26 0.062(15) 0.042(11) 0.027(11) 0.020(9) 0.010(10) 0.003(10)
C27 0.032(8) 0.026(7) 0.033(8) 0.009(7) -0.003(7) 0.006(6)
C28 0.027(10) 0.029(10) 0.018(10) 0.008(8) 0.011(8) 0.009(8)
C29 0.032(9) 0.049(9) 0.037(9) -0.002(7) -0.010(7) 0.008(7)
C30 0.034(11) 0.085(16) 0.033(12) -0.029(11) -0.001(9) 0.024(11)
C31 0.09(2) 0.080(18) 0.037(14) 0.006(12) -0.009(13) 0.011(14)
C32 0.045(14) 0.039(12) 0.106(19) 0.024(12) 0.011(13) -0.012(10)
C33 0.040(11) 0.036(10) 0.006(9) -0.001(8) -0.005(8) -0.008(9)
C34 0.024(9) 0.006(8) 0.028(10) -0.005(7) 0.001(7) 0.002(6)
C35 0.040(8) 0.016(7) 0.035(8) 0.004(6) 0.004(7) -0.009(6)
C36 0.035(8) 0.029(7) 0.036(8) -0.004(6) -0.013(7) -0.009(6)
C37 0.018(10) 0.056(13) 0.076(16) 0.014(12) -0.008(10) -0.002(9)
C38 0.039(8) 0.039(8) 0.036(8) 0.008(7) -0.011(7) 0.005(7)
C39 0.039(12) 0.049(12) 0.039(13) 0.011(10) 0.022(10) -0.008(10)
C40 0.024(9) 0.017(8) 0.032(10) -0.010(7) 0.006(7) -0.008(7)
C41 0.037(8) 0.018(7) 0.048(9) -0.004(7) 0.004(7) 0.010(6)
C42 0.027(7) 0.031(7) 0.028(8) -0.001(6) 0.011(6) 0.012(6)
C43 0.040(11) 0.048(11) 0.041(12) -0.002(9) -0.001(9) 0.013(9)
C44 0.027(11) 0.074(14) 0.027(11) -0.018(10) 0.010(9) -0.019(10)
C45 0.041(12) 0.049(11) 0.034(11) -0.001(8) 0.024(9) 0.003(9)
C46 0.074(16) 0.059(13) 0.020(10) 0.019(9) -0.012(11) -0.027(12)
C47 0.037(8) 0.028(7) 0.028(8) -0.018(6) 0.009(7) -0.010(6)
C48 0.016(10) 0.038(11) 0.077(16) 0.045(11) 0.005(10) -0.005(8)
C49 0.036(8) 0.028(7) 0.038(8) -0.013(6) -0.001(7) 0.003(6)
C50 0.035(12) 0.054(13) 0.037(12) -0.026(10) 0.019(10) -0.025(10)
C51 0.047(14) 0.050(14) 0.039(13) 0.005(11) 0.010(11) -0.017(11)
C52 0.042(12) 0.030(10) 0.052(13) 0.001(9) -0.013(10) 0.002(8)
C53 0.039(11) 0.032(10) 0.059(14) -0.010(9) -0.008(10) 0.006(8)
C54 0.037(8) 0.049(8) 0.047(9) 0.005(7) -0.013(7) -0.005(7)
C55 0.031(7) 0.024(7) 0.017(7) 0.009(6) -0.007(6) 0.005(6)
C56 0.027(8) 0.032(7) 0.020(8) 0.005(6) -0.002(6) 0.015(6)
C57 0.046(9) 0.048(9) 0.057(9) -0.010(7) 0.016(7) 0.018(7)
C58 0.031(10) 0.054(11) 0.033(11) -0.005(9) 0.010(8) 0.017(8)
C59 0.039(11) 0.062(12) 0.023(10) 0.006(9) -0.008(9) 0.031(10)
C60 0.027(10) 0.021(9) 0.028(10) -0.010(7) -0.005(8) -0.002(7)
C64 0.024(10) 0.039(10) 0.029(11) -0.003(8) 0.002(8) 0.003(8)
C65 0.025(10) 0.060(12) 0.034(11) 0.007(9) 0.001(8) 0.008(9)
C66 0.036(11) 0.023(10) 0.073(15) -0.004(10) 0.013(10) 0.011(8)
C67 0.030(11) 0.055(12) 0.028(12) 0.013(9) 0.008(9) 0.026(9)
C68 0.032(11) 0.028(11) 0.080(16) 0.025(11) -0.005(11) 0.006(9)
C69 0.025(11) 0.030(10) 0.064(14) 0.026(10) 0.014(10) 0.006(8)
C70 0.033(12) 0.035(12) 0.037(12) 0.018(10) 0.009(10) 0.002(9)
C71 0.020(10) 0.068(14) 0.065(15) 0.014(11) 0.008(10) -0.004(10)
C72 0.052(13) 0.022(9) 0.072(16) 0.019(10) 0.039(12) 0.012(9)
C73 0.030(11) 0.023(10) 0.046(12) 0.008(9) -0.007(9) -0.010(8)
C74 0.039(8) 0.039(8) 0.031(8) -0.022(7) -0.001(7) -0.008(7)
C75 0.059(16) 0.061(15) 0.064(17) -0.028(13) -0.007(13) -0.039(13)
C76 0.031(13) 0.14(2) 0.047(14) -0.042(15) -0.023(11) 0.018(14)
C77 0.032(11) 0.034(12) 0.070(15) -0.006(11) -0.035(10) -0.010(9)
C78 0.029(8) 0.030(8) 0.029(8) -0.016(6) 0.008(6) -0.010(6)
C79 0.041(8) 0.036(8) 0.031(8) -0.018(6) 0.009(7) 0.002(6)
C80 0.036(8) 0.018(7) 0.026(8) 0.005(6) -0.001(6) 0.004(6)
C81 0.032(11) 0.051(12) 0.041(13) 0.003(10) 0.000(10) 0.028(9)
C82 0.055(9) 0.050(9) 0.052(9) 0.016(8) -0.002(8) 0.013(8)
C83 0.033(11) 0.023(9) 0.061(14) -0.009(10) -0.004(10) 0.014(8)
C84 0.078(17) 0.021(10) 0.034(12) -0.006(8) 0.000(12) 0.003(10)
C85 0.026(10) 0.026(9) 0.028(10) 0.004(8) 0.001(8) 0.015(8)
C86 0.034(11) 0.034(10) 0.023(10) -0.002(8) 0.003(8) 0.009(8)
C87 0.033(12) 0.035(11) 0.041(13) -0.018(10) 0.008(10) -0.006(9)
C88 0.044(9) 0.045(9) 0.061(10) 0.001(7) 0.006(7) 0.025(7)
C89 0.033(11) 0.036(10) 0.036(12) 0.003(9) 0.005(9) -0.007(9)
C90 0.025(10) 0.051(12) 0.020(10) -0.009(9) 0.003(8) -0.003(9)
C91 0.032(8) 0.052(8) 0.043(9) 0.006(7) -0.009(7) 0.013(7)
C92 0.049(9) 0.062(9) 0.039(9) 0.015(7) 0.008(7) 0.018(7)
C93 0.066(16) 0.062(14) 0.041(13) -0.011(10) 0.016(12) -0.004(12)
C94 0.060(14) 0.013(8) 0.076(15) 0.014(9) 0.030(12) 0.005(8)
C95 0.038(12) 0.062(15) 0.045(13) -0.009(11) -0.008(10) -0.023(11)
C96 0.058(10) 0.058(9) 0.060(10) 0.021(8) 0.004(8) 0.016(8)
C97 0.030(11) 0.046(12) 0.018(11) -0.001(9) 0.003(8) 0.002(9)
C98 0.049(11) 0.024(9) 0.046(12) 0.010(8) 0.009(9) 0.020(8)
C99 0.039(11) 0.026(10) 0.034(12) -0.009(9) 0.016(9) -0.004(8)
C100 0.026(7) 0.021(7) 0.009(7) -0.010(6) -0.004(6) 0.001(6)
C101 0.040(9) 0.052(9) 0.029(8) 0.015(7) 0.001(7) -0.004(7)
C102 0.042(12) 0.031(10) 0.063(14) 0.012(10) 0.009(10) 0.021(9)
C103 0.034(9) 0.073(10) 0.052(9) 0.012(8) -0.002(7) 0.014(8)
C104 0.032(11) 0.036(11) 0.039(12) -0.017(9) 0.002(9) -0.021(9)
C105 0.027(11) 0.038(11) 0.047(13) -0.008(9) -0.005(10) 0.001(8)
C106 0.035(8) 0.023(7) 0.024(7) 0.011(6) -0.007(6) 0.016(6)
C107 0.031(10) 0.031(9) 0.027(10) -0.007(8) 0.011(8) -0.009(8)
C108 0.038(11) 0.022(9) 0.027(9) -0.002(7) 0.005(8) -0.001(7)
C109 0.030(8) 0.031(7) 0.043(8) -0.026(7) 0.009(7) 0.007(6)
C110 0.034(11) 0.051(12) 0.032(13) 0.013(10) -0.005(9) -0.010(9)
C111 0.050(9) 0.026(8) 0.049(9) -0.012(7) 0.010(7) -0.001(7)
N1 0.027(8) 0.054(9) 0.032(9) 0.007(7) 0.025(7) -0.001(7)
N2 0.022(9) 0.026(7) 0.029(9) -0.012(6) 0.002(7) -0.002(6)
N3 0.022(9) 0.046(10) 0.033(10) -0.020(8) 0.010(8) -0.013(8)
N4 0.029(7) 0.018(6) 0.022(7) -0.012(5) -0.002(6) -0.012(5)
N5 0.024(8) 0.030(8) 0.018(8) 0.004(6) 0.006(6) 0.003(6)
N6 0.029(7) 0.024(7) 0.036(8) 0.007(6) -0.007(6) 0.010(6)
N7 0.018(8) 0.016(7) 0.048(10) -0.018(7) 0.007(7) -0.008(6)
N8 0.030(8) 0.018(8) 0.041(10) -0.010(7) 0.008(7) 0.001(6)
N9 0.051(11) 0.027(9) 0.050(12) 0.012(8) -0.022(9) -0.007(8)
N10 0.022(8) 0.037(8) 0.025(9) -0.005(7) -0.002(7) -0.002(6)
N11 0.019(8) 0.048(10) 0.062(11) -0.016(9) 0.006(8) -0.004(7)
N12 0.034(10) 0.054(11) 0.043(12) -0.009(9) 0.004(9) 0.001(9)
N13 0.022(6) 0.024(6) 0.031(7) 0.016(5) 0.022(5) 0.014(5)
N14 0.024(8) 0.038(8) 0.022(8) 0.021(7) 0.007(6) 0.007(6)
N15 0.030(9) 0.023(8) 0.079(14) -0.003(9) -0.013(9) 0.009(7)
N16 0.026(8) 0.031(8) 0.022(8) 0.005(6) 0.009(7) 0.006(6)
N17 0.019(9) 0.052(11) 0.036(11) -0.001(9) -0.007(8) 0.005(8)
N18 0.014(7) 0.028(8) 0.033(9) -0.008(7) -0.004(7) -0.002(6)
N19 0.037(9) 0.016(7) 0.036(9) 0.009(6) 0.003(7) -0.010(6)
N20 0.045(10) 0.052(9) 0.010(8) -0.002(7) -0.002(7) -0.004(8)
N21 0.026(10) 0.040(10) 0.049(12) -0.012(9) -0.021(9) 0.004(8)
N22 0.035(9) 0.021(8) 0.042(10) -0.001(7) -0.001(8) 0.016(7)
N23 0.054(11) 0.049(10) 0.025(9) -0.014(8) 0.003(8) -0.022(9)
N24 0.024(9) 0.049(9) 0.046(10) -0.005(8) 0.004(7) -0.013(7)
O1 0.034(7) 0.064(8) 0.055(8) -0.043(6) -0.002(6) 0.021(6)
O2 0.052(8) 0.045(7) 0.052(8) 0.001(6) -0.001(7) -0.025(6)
O3 0.034(6) 0.033(6) 0.043(7) -0.016(5) 0.008(5) -0.002(5)
O4 0.051(7) 0.061(8) 0.013(6) 0.012(5) -0.002(5) 0.001(6)
O5 0.035(6) 0.037(6) 0.022(6) -0.015(5) 0.015(5) -0.009(5)
O6 0.049(8) 0.062(9) 0.043(9) -0.005(7) 0.013(7) 0.000(7)
O7 0.054(9) 0.140(13) 0.056(9) -0.051(9) 0.025(7) -0.021(9)
O8 0.021(6) 0.044(7) 0.026(6) -0.001(5) -0.004(5) -0.003(5)
O9 0.043(8) 0.034(6) 0.035(7) 0.000(5) -0.019(6) -0.021(6)
O10 0.041(7) 0.049(7) 0.052(7) 0.002(6) 0.011(6) -0.017(6)
O11 0.032(6) 0.033(5) 0.059(7) -0.029(5) 0.015(5) -0.009(5)
O12 0.024(6) 0.057(7) 0.019(6) -0.009(5) -0.002(5) 0.018(5)
O13 0.045(7) 0.062(8) 0.026(7) -0.007(6) 0.013(6) -0.017(6)
O14 0.027(6) 0.047(7) 0.034(7) -0.024(6) 0.006(5) 0.001(5)
O15 0.054(8) 0.020(6) 0.073(9) 0.005(6) 0.009(7) 0.004(5)
O16 0.026(6) 0.065(8) 0.035(7) -0.004(6) -0.005(5) -0.012(6)
O17 0.037(7) 0.058(8) 0.043(7) -0.005(6) 0.009(5) 0.011(6)
O18 0.021(6) 0.026(6) 0.023(6) -0.011(4) 0.007(5) 0.006(4)
O19 0.041(8) 0.095(11) 0.054(10) -0.011(8) 0.003(7) -0.021(7)
O20 0.066(9) 0.054(8) 0.050(8) -0.016(6) 0.029(7) -0.021(7)
O21 0.018(6) 0.058(7) 0.025(6) -0.002(6) 0.006(5) -0.011(5)
O22 0.034(7) 0.052(7) 0.019(6) 0.005(5) 0.004(5) -0.016(6)
O23 0.036(7) 0.030(6) 0.061(8) 0.025(6) -0.001(6) 0.000(5)
O24 0.020(6) 0.039(6) 0.041(7) -0.010(5) 0.007(5) 0.011(5)
O25 0.032(7) 0.053(7) 0.039(7) -0.023(6) 0.008(6) 0.006(5)
O26 0.052(7) 0.059(7) 0.037(7) 0.010(6) 0.019(6) -0.018(6)
O27 0.049(7) 0.141(9) 0.095(8) -0.005(7) 0.060(6) -0.021(6)
O28 0.042(7) 0.044(7) 0.033(7) 0.015(6) 0.019(6) 0.017(6)
O29 0.047(9) 0.103(11) 0.050(10) 0.033(8) -0.011(7) 0.000(8)
O30 0.063(9) 0.032(7) 0.095(10) 0.016(7) 0.027(8) -0.010(6)
O31 0.037(7) 0.044(7) 0.037(7) 0.010(5) -0.018(5) -0.001(5)
O32 0.036(7) 0.045(7) 0.059(8) -0.020(6) -0.008(6) 0.001(5)
O33 0.063(9) 0.055(8) 0.064(10) 0.012(7) -0.004(7) -0.038(7)
O34 0.045(7) 0.063(8) 0.042(7) -0.016(6) 0.023(6) 0.025(6)
O35 0.047(7) 0.045(7) 0.060(8) -0.001(6) 0.032(6) -0.005(6)
O36 0.065(8) 0.024(6) 0.060(8) -0.009(6) 0.001(7) 0.009(6)
O37 0.025(6) 0.041(6) 0.024(6) 0.008(5) 0.017(5) 0.019(5)
O38 0.040(7) 0.060(7) 0.033(6) 0.001(6) 0.011(5) 0.019(6)
O39 0.016(5) 0.081(7) 0.057(7) 0.062(6) 0.002(5) 0.001(5)
O41 0.035(7) 0.061(8) 0.032(7) 0.021(6) -0.003(6) 0.011(6)
O42 0.030(6) 0.044(7) 0.055(8) 0.023(6) 0.003(6) 0.013(5)
O43 0.041(8) 0.084(10) 0.025(7) 0.010(7) -0.007(6) -0.009(7)
O44 0.044(8) 0.055(8) 0.059(8) -0.001(6) -0.001(7) 0.000(6)
O45 0.051(8) 0.040(7) 0.056(8) 0.015(6) -0.006(6) 0.009(6)
O46 0.022(6) 0.061(7) 0.030(6) -0.008(6) 0.018(5) -0.003(5)
O47 0.022(6) 0.080(8) 0.028(6) -0.005(6) 0.015(5) 0.009(5)
O48 0.050(8) 0.040(7) 0.032(7) -0.002(5) 0.009(6) -0.011(6)
O49 0.047(7) 0.038(6) 0.037(7) -0.014(5) 0.013(6) 0.009(6)
O50 0.040(8) 0.116(11) 0.080(10) 0.031(9) 0.035(7) 0.007(8)
O51 0.046(8) 0.044(7) 0.064(9) 0.007(6) 0.024(6) -0.019(6)
O52 0.066(9) 0.024(6) 0.060(9) -0.002(6) 0.016(7) 0.011(6)
Mo1 0.0304(8) 0.0404(9) 0.0283(8) -0.0094(7) 0.0079(7) -0.0044(7)
Mo2 0.0386(10) 0.0437(10) 0.0407(11) -0.0046(8) 0.0164(9) -0.0068(8)
Mo3 0.0244(9) 0.0332(9) 0.0342(10) -0.0093(8) 0.0047(7) 0.0007(7)
Mo4 0.0256(8) 0.0243(8) 0.0304(9) 0.0033(7) 0.0028(7) 0.0004(6)
Mo5 0.0266(8) 0.0214(8) 0.0334(10) 0.0027(7) 0.0041(7) 0.0005(7)
Mo6 0.0237(9) 0.0409(10) 0.0340(10) -0.0117(8) 0.0097(8) -0.0040(8)
Mo7 0.0371(10) 0.0491(11) 0.0348(11) -0.0058(8) 0.0138(8) -0.0056(8)
Mo8 0.0245(7) 0.0396(8) 0.0300(8) -0.0102(7) 0.0069(6) -0.0011(7)
Mo9 0.0301(10) 0.0479(10) 0.0363(10) -0.0006(8) 0.0142(8) -0.0013(8)
Mo10 0.0393(10) 0.0485(11) 0.0347(10) 0.0053(9) 0.0111(8) -0.0053(9)
Mo11 0.0346(10) 0.0336(9) 0.0379(10) 0.0119(8) 0.0063(8) -0.0024(7)
Mo12 0.0332(9) 0.0321(9) 0.0392(10) 0.0094(7) 0.0118(8) -0.0003(7)
Mo13 0.0358(9) 0.0436(9) 0.0384(10) -0.0031(8) 0.0089(8) 0.0068(8)
Mo14 0.0314(10) 0.0439(10) 0.0434(11) 0.0018(8) 0.0174(8) -0.0028(7)
Mo15 0.0390(10) 0.0476(11) 0.0308(10) 0.0041(8) 0.0104(8) -0.0086(8)
Mo16 0.0391(10) 0.0513(10) 0.0417(10) -0.0093(8) 0.0081(8) 0.0067(8)

loop_
_atom_type_symbol
_atom_type_description
_atom_type_scat_dispersion_real
_atom_type_scat_dispersion_imag
_atom_type_scat_source
C C 0.0033 0.0016 'International Tables Vol C Tables 4.2.6.8 and 6.1.1.4'
H H 0.0000 0.0000 'International Tables Vol C Tables 4.2.6.8 and 6.1.1.4'
N N 0.0061 0.0033 'International Tables Vol C Tables 4.2.6.8 and 6.1.1.4'
O O 0.0106 0.0060 'International Tables Vol C Tables 4.2.6.8 and 6.1.1.4'
Mo Mo -1.6832 0.6857 'International Tables Vol C Tables 4.2.6.8 and 6.1.1.4'
Ag Ag -0.8971 1.1015 'International Tables Vol C Tables 4.2.6.8 and 6.1.1.4'

loop_
_geom_angle_atom_site_label_1
_geom_angle_atom_site_label_2
_geom_angle_atom_site_label_3
_geom_angle
_geom_angle_site_symmetry_1
_geom_angle_site_symmetry_3
N1 Ag1 O17 119.8(5) . .
N1 Ag1 N18 99.3(6) . .
O17 Ag1 N18 128.4(4) . .
O1 Ag2 N4 134.7(5) 2_656 .
O1 Ag2 N19 117.8(5) 2_656 .
N4 Ag2 N19 101.5(5) . .
N24 Ag3 N3 174.1(7) 1_655 .
N13 Ag4 N7 102.6(5) . .
N13 Ag4 O2W 141.5(5) . .
N7 Ag4 O2W 94.3(5) . .
N21 Ag5 N9 168.3(7) 1_554 .
O1W Ag6 N11 125.9(6) . .
O1W Ag6 N23 109.2(6) . 1_654
N11 Ag6 N23 105.7(6) . 1_654
N15 Ag7 N12 167.8(7) 1_655 .
N17 Ag8 N6 169.4(7) . 1_655
C2 C1 C6 119.2(16) . .
C2 C1 N1 129.1(16) . .
C6 C1 N1 111.6(14) . .
C1 C2 C3 119.6(18) . .
C2 C3 C4 121.9(18) . .
C3 C4 C5 121.0(17) . .
C6 C5 C4 113.4(16) . .
C5 C6 C1 124.7(15) . .
C5 C6 N2 134.2(16) . .
C1 C6 N2 101.1(14) . .
N2 C7 N1 114.0(15) . .
N2 C7 C8 123.3(18) . .
N1 C7 C8 122.6(17) . .
C9 C8 C12 114.0(17) . .
C9 C8 C7 124.5(17) . .
C12 C8 C7 121.5(16) . .
C10 C9 C8 123.2(18) . .
C9 C10 N3 120.4(18) . .
C12 C11 N3 119.9(17) . .
C11 C12 C8 121.2(18) . .
N2 C13 C14 112.1(14) . .
C13 C14 C15 114.8(16) . .
N5 C15 C14 110.4(15) . .
C21 C16 C17 124.2(18) . .
C21 C16 N5 133.9(18) . .
C17 C16 N5 101.9(15) . .
N4 C17 C16 112.2(15) . .
N4 C17 C18 129.3(17) . .
C16 C17 C18 118.5(18) . .
C19 C18 C17 118(2) . .
C18 C19 C20 122(2) . .
C21 C20 C19 118(2) . .
C16 C21 C20 119(2) . .
N4 C22 N5 114.8(16) . .
N4 C22 C23 122.5(16) . .
N5 C22 C23 122.6(16) . .
C24 C23 C27 116.6(16) . .
C24 C23 C22 118.1(15) . .
C27 C23 C22 125.3(16) . .
C25 C24 C23 115.1(17) . .
N6 C25 C24 128.9(19) . .
C27 C26 N6 120.7(17) . .
C26 C27 C23 122.8(19) . .
N7 C28 C29 132.8(16) . .
N7 C28 C33 110.2(16) . .
C29 C28 C33 117.0(17) . .
C30 C29 C28 118(2) . .
C29 C30 C31 124(2) . .
C32 C31 C30 116(2) . .
C33 C32 C31 118.1(19) . .
C32 C33 N8 131.9(18) . .
C32 C33 C28 126.7(18) . .
N8 C33 C28 101.4(15) . .
N7 C34 N8 116.1(16) . .
N7 C34 C35 121.5(14) . .
N8 C34 C35 122.4(15) . .
C36 C35 C39 116.5(17) . .
C36 C35 C34 123.5(16) . .
C39 C35 C34 119.8(17) . .
C35 C36 C37 119.8(19) . .
N9 C37 C36 124(2) . .
N9 C38 C39 121.1(19) . .
C38 C39 C35 120.0(19) . .
N8 C40 C41 111.0(14) . .
C42 C41 C40 115.2(13) . .
N10 C42 C41 116.0(14) . .
C54 C43 C44 123.2(19) . .
C54 C43 N10 131.3(18) . .
C44 C43 N10 105.5(16) . .
C43 C44 N11 111.9(16) . .
C43 C44 C45 122.1(18) . .
N11 C44 C45 125.9(18) . .
C46 C45 C44 115.3(18) . .
C45 C46 C53 122.2(18) . .
N10 C47 N11 115.4(16) . .
N10 C47 C48 125.1(17) . .
N11 C47 C48 119.6(17) . .
C50 C48 C47 123.5(19) . .
C50 C48 C49 114.8(19) . .
C47 C48 C49 121.6(16) . .
C52 C49 C48 118.5(17) . .
C51 C50 C48 128(2) . .
C50 C51 N12 118(2) . .
N12 C52 C49 119.8(17) . .
C54 C53 C46 120.1(17) . .
C53 C54 C43 117.1(19) . .
N14 C55 C56 107.0(15) . .
N14 C55 C58 129.1(17) . .
C56 C55 C58 123.9(15) . .
C55 C56 N13 110.9(14) . .
C55 C56 C57 119.7(16) . .
N13 C56 C57 129.1(17) . .
C56 C57 C82 116.7(19) . .
C59 C58 C55 114.0(16) . .
C82 C59 C58 123.5(17) . .
N13 C60 N14 110.9(15) . .
N13 C60 C67 124.0(16) . .
N14 C60 C67 124.8(16) . .
N14 C64 C65 114.6(15) . .
C64 C65 C66 110.9(16) . .
N16 C66 C65 114.3(16) . .
C68 C67 C69 120.8(18) . .
C68 C67 C60 123.4(19) . .
C69 C67 C60 114.1(17) . .
C67 C68 C72 116.5(19) . .
C67 C69 C77 115.1(17) . .
C73 C70 N18 109.2(17) . .
C73 C70 C71 122(2) . .
N18 C70 C71 128.7(19) . .
C70 C71 C76 116(2) . .
N17 C72 C68 122.6(18) . .
C70 C73 N16 109.9(17) . .
C70 C73 C74 120.4(18) . .
N16 C73 C74 129.7(17) . .
C75 C74 C73 118.1(18) . .
C76 C75 C74 119(2) . .
C75 C76 C71 124(2) . .
N17 C77 C69 125.4(18) . .
N18 C78 N16 112.0(16) . .
N18 C78 C80 126.8(16) . .
N16 C78 C80 121.2(17) . .
C83 C79 C80 122.8(18) . .
C81 C80 C79 115.0(17) . .
C81 C80 C78 120.1(18) . .
C79 C80 C78 124.7(17) . .
C80 C81 C84 120(2) . .
C59 C82 C57 122(2) . .
C79 C83 N15 119.6(19) . .
N15 C84 C81 124(2) . .
C86 C85 N19 110.3(15) . .
C86 C85 C94 123.9(16) . .
N19 C85 C94 125.7(17) . .
N20 C86 C85 107.7(16) . .
N20 C86 C91 133.5(18) . .
C85 C86 C91 118.6(17) . .
N19 C87 N20 115.7(18) . .
N19 C87 C88 125.7(19) . .
N20 C87 C88 118.5(18) . .
C89 C88 C90 122(2) . .
C89 C88 C87 115(2) . .
C90 C88 C87 121(2) . .
C88 C89 C95 114.1(19) . .
C88 C90 C96 114.8(19) . .
C92 C91 C86 117.1(18) . .
C93 C92 C91 124(2) . .
C92 C93 C94 124(2) . .
C93 C94 C85 112.4(17) . .
N21 C95 C89 130(2) . .
N21 C96 C90 126(2) . .
N20 C97 C98 114.4(15) . .
C99 C98 C97 113.8(15) . .
N22 C99 C98 114.7(15) . .
C101 C100 N22 110.9(17) . .
C101 C100 C105 117.6(17) . .
N22 C100 C105 131.4(16) . .
C100 C101 C102 125(2) . .
C100 C101 N23 106.1(18) . .
C102 C101 N23 128.4(19) . .
C101 C102 C103 114.7(18) . .
C104 C103 C102 117.7(19) . .
C105 C104 C103 127.6(19) . .
C104 C105 C100 117.0(17) . .
N23 C106 N22 112.9(17) . .
N23 C106 C107 121.5(16) . .
N22 C106 C107 124.7(16) . .
C110 C107 C108 118.6(18) . .
C110 C107 C106 115.7(17) . .
C108 C107 C106 125.7(16) . .
C107 C108 C109 123.2(16) . .
N24 C109 C108 119.7(16) . .
C107 C110 C111 117(2) . .
N24 C111 C110 125.3(19) . .
C7 N1 C1 103.4(14) . .
C7 N1 Ag1 120.6(12) . .
C1 N1 Ag1 129.3(11) . .
C7 N2 C6 109.6(15) . .
C7 N2 C13 128.5(16) . .
C6 N2 C13 121.9(15) . .
C10 N3 C11 119.5(16) . .
C10 N3 Ag3 120.8(13) . .
C11 N3 Ag3 117.7(13) . .
C22 N4 C17 104.0(14) . .
C22 N4 Ag2 126.9(12) . .
C17 N4 Ag2 129.1(11) . .
C22 N5 C16 107.0(14) . .
C22 N5 C15 128.9(15) . .
C16 N5 C15 122.9(15) . .
C25 N6 C26 115.9(17) . .
C25 N6 Ag8 125.0(14) . 1_455
C26 N6 Ag8 119.1(13) . 1_455
C34 N7 C28 104.7(14) . .
C34 N7 Ag4 127.4(12) . .
C28 N7 Ag4 127.6(11) . .
C34 N8 C33 107.6(14) . .
C34 N8 C40 128.5(15) . .
C33 N8 C40 120.7(14) . .
C37 N9 C38 118.1(17) . .
C37 N9 Ag5 123.4(15) . .
C38 N9 Ag5 118.0(14) . .
C47 N10 C42 131.8(16) . .
C47 N10 C43 103.8(14) . .
C42 N10 C43 124.0(15) . .
C47 N11 C44 103.3(15) . .
C47 N11 Ag6 115.4(12) . .
C44 N11 Ag6 138.1(13) . .
C52 N12 C51 120.5(18) . .
C52 N12 Ag7 120.7(14) . .
C51 N12 Ag7 118.0(14) . .
C60 N13 C56 104.5(14) . .
C60 N13 Ag4 117.3(11) . .
C56 N13 Ag4 132.5(11) . .
C55 N14 C60 106.6(14) . .
C55 N14 C64 130.7(16) . .
C60 N14 C64 122.6(15) . .
C84 N15 C83 117.8(17) . .
C84 N15 Ag7 124.3(16) . 1_455
C83 N15 Ag7 117.8(14) . 1_455
C73 N16 C78 102.7(15) . .
C73 N16 C66 127.3(16) . .
C78 N16 C66 127.3(16) . .
C77 N17 C72 118.2(18) . .
C77 N17 Ag8 119.4(14) . .
C72 N17 Ag8 122.3(15) . .
C78 N18 C70 106.1(15) . .
C78 N18 Ag1 122.1(12) . .
C70 N18 Ag1 131.7(12) . .
C87 N19 C85 103.1(15) . .
C87 N19 Ag2 120.9(13) . .
C85 N19 Ag2 128.6(12) . .
C86 N20 C87 102.9(15) . .
C86 N20 C97 127.8(17) . .
C87 N20 C97 127.4(16) . .
C95 N21 C96 112.2(19) . .
C95 N21 Ag5 123.6(15) . 1_556
C96 N21 Ag5 124.1(15) . 1_556
C100 N22 C106 105.6(14) . .
C100 N22 C99 126.8(15) . .
C106 N22 C99 123.9(16) . .
C106 N23 C101 104.0(16) . .
C106 N23 Ag6 125.0(13) . 1_456
C101 N23 Ag6 130.6(14) . 1_456
C111 N24 C109 116.5(16) . .
C111 N24 Ag3 118.9(14) . 1_455
C109 N24 Ag3 124.6(13) . 1_455
Mo6 O1 Ag2 136.2(5) . 2_646
Mo6 O3 Mo1 119.8(5) . .
Mo5 O4 Mo6 128.4(5) . .
Mo5 O4 Mo7 128.2(6) . .
Mo6 O4 Mo7 85.5(3) . .
Mo6 O5 Mo7 127.6(5) . .
Mo7 O8 Mo8 124.4(5) . .
Mo4 O9 Mo8 130.8(5) . .
Mo4 O9 Mo7 125.0(6) . .
Mo8 O9 Mo7 90.1(4) . .
Mo3 O12 Mo8 119.7(5) . .
Mo5 O14 Mo3 131.7(5) . .
Mo5 O14 Mo8 133.8(5) . .
Mo3 O14 Mo8 89.1(4) . .
Mo4 O16 Mo3 127.1(5) . .
Mo3 O17 Ag1 142.8(6) . .
Mo2 O18 Mo3 127.0(5) . .
Mo2 O21 Mo1 125.2(6) . .
Mo5 O22 Mo1 130.9(5) . .
Mo4 O24 Mo6 129.9(5) . .
Mo4 O24 Mo1 134.7(5) . .
Mo6 O24 Mo1 90.6(3) . .
Mo15 O28 Mo16 116.8(6) . .
Mo11 O31 Mo15 118.7(5) . .
Mo14 O32 Mo15 117.7(5) . .
Mo12 O35 Mo16 91.1(4) . .
Mo12 O35 Mo14 92.7(4) . .
Mo16 O35 Mo14 163.3(5) . .
Mo12 O35 Mo11 104.3(4) . .
Mo16 O35 Mo11 97.3(4) . .
Mo14 O35 Mo11 97.4(4) . .
Mo12 O35 Mo15 163.6(5) . .
Mo16 O35 Mo15 84.6(4) . .
Mo14 O35 Mo15 87.2(4) . .
Mo11 O35 Mo15 92.0(4) . .
Mo11 O37 Mo9 109.1(5) . .
Mo11 O37 Mo16 108.6(4) . .
Mo9 O37 Mo16 104.0(4) . .
Mo11 O38 Mo13 108.5(5) . .
Mo11 O38 Mo14 110.4(5) . .
Mo13 O38 Mo14 104.7(5) . .
Mo12 O39 Mo14 104.5(6) . .
Mo12 O39 Mo13 110.0(5) . .
Mo14 O39 Mo13 104.7(4) . .
Mo10 O41 Mo13 118.5(6) . .
Mo12 O42 Mo10 119.2(5) . .
Mo11 O46 Mo9 92.9(4) . .
Mo11 O46 Mo13 90.5(4) . .
Mo9 O46 Mo13 163.5(5) . .
Mo11 O46 Mo12 103.7(4) . .
Mo9 O46 Mo12 97.9(4) . .
Mo13 O46 Mo12 96.9(4) . .
Mo11 O46 Mo10 164.8(5) . .
Mo9 O46 Mo10 87.5(3) . .
Mo13 O46 Mo10 85.0(3) . .
Mo12 O46 Mo10 91.3(3) . .
Mo9 O47 Mo10 118.9(5) . .
Mo12 O49 Mo16 108.4(5) . .
Mo12 O49 Mo9 109.5(4) . .
Mo16 O49 Mo9 104.3(4) . .
O25 Mo1 O26 105.5(5) . .
O25 Mo1 O3 100.3(5) . .
O26 Mo1 O3 99.7(5) . .
O25 Mo1 O21 100.7(5) . .
O26 Mo1 O21 97.7(5) . .
O3 Mo1 O21 148.0(4) . .
O25 Mo1 O22 90.8(5) . .
O26 Mo1 O22 162.8(5) . .
O3 Mo1 O22 82.1(4) . .
O21 Mo1 O22 73.7(4) . .
O25 Mo1 O24 164.8(5) . .
O26 Mo1 O24 88.8(5) . .
O3 Mo1 O24 71.9(4) . .
O21 Mo1 O24 81.8(4) . .
O22 Mo1 O24 75.4(4) . .
O19 Mo2 O20 105.9(6) . .
O19 Mo2 O21 101.3(6) . .
O20 Mo2 O21 103.2(5) . .
O19 Mo2 O18 104.9(5) . .
O20 Mo2 O18 98.5(5) . .
O21 Mo2 O18 139.6(4) . .
O17 Mo3 O13 105.7(5) . .
O17 Mo3 O12 98.4(4) . .
O13 Mo3 O12 103.4(5) . .
O17 Mo3 O18 99.6(4) . .
O13 Mo3 O18 98.6(5) . .
O12 Mo3 O18 146.5(4) . .
O17 Mo3 O14 165.8(5) . .
O13 Mo3 O14 88.1(5) . .
O12 Mo3 O14 74.6(4) . .
O18 Mo3 O14 81.3(3) . .
O17 Mo3 O16 89.0(5) . .
O13 Mo3 O16 164.3(5) . .
O12 Mo3 O16 79.2(4) . .
O18 Mo3 O16 73.2(4) . .
O14 Mo3 O16 77.6(4) . .
O15 Mo4 O16 110.9(5) . .
O15 Mo4 O24 109.7(5) . .
O16 Mo4 O24 108.1(5) . .
O15 Mo4 O9 107.4(6) . .
O16 Mo4 O9 109.9(5) . .
O24 Mo4 O9 110.7(5) . .
O23 Mo5 O4 109.7(5) . .
O23 Mo5 O14 109.9(5) . .
O4 Mo5 O14 108.6(5) . .
O23 Mo5 O22 109.6(6) . .
O4 Mo5 O22 109.6(5) . .
O14 Mo5 O22 109.5(5) . .
O2 Mo6 O1 104.9(6) . .
O2 Mo6 O5 99.4(5) . .
O1 Mo6 O5 99.5(4) . .
O2 Mo6 O3 104.1(5) . .
O1 Mo6 O3 98.2(4) . .
O5 Mo6 O3 145.7(4) . .
O2 Mo6 O24 89.8(5) . .
O1 Mo6 O24 164.6(5) . .
O5 Mo6 O24 82.2(4) . .
O3 Mo6 O24 73.3(4) . .
O2 Mo6 O4 165.0(5) . .
O1 Mo6 O4 89.1(5) . .
O5 Mo6 O4 72.5(4) . .
O3 Mo6 O4 78.6(4) . .
O24 Mo6 O4 76.7(3) . .
O7 Mo7 O6 103.8(7) . .
O7 Mo7 O8 103.2(6) . .
O6 Mo7 O8 100.0(6) . .
O7 Mo7 O5 100.6(6) . .
O6 Mo7 O5 104.1(5) . .
O8 Mo7 O5 140.7(4) . .
O7 Mo7 O9 90.5(5) . .
O6 Mo7 O9 164.2(5) . .
O8 Mo7 O9 69.8(4) . .
O5 Mo7 O9 79.2(4) . .
O7 Mo7 O4 167.7(5) . .
O6 Mo7 O4 87.0(5) . .
O8 Mo7 O4 80.2(4) . .
O5 Mo7 O4 70.7(4) . .
O9 Mo7 O4 79.5(3) . .
O11 Mo8 O10 104.6(5) . .
O11 Mo8 O8 103.8(5) . .
O10 Mo8 O8 97.8(5) . .
O11 Mo8 O12 96.2(5) . .
O10 Mo8 O12 101.2(5) . .
O8 Mo8 O12 147.8(4) . .
O11 Mo8 O9 88.4(5) . .
O10 Mo8 O9 165.8(5) . .
O8 Mo8 O9 73.3(4) . .
O12 Mo8 O9 82.4(4) . .
O11 Mo8 O14 162.2(5) . .
O10 Mo8 O14 91.3(5) . .
O8 Mo8 O14 81.4(4) . .
O12 Mo8 O14 72.5(4) . .
O9 Mo8 O14 76.6(4) . .
O51 Mo9 O50 103.3(6) . .
O51 Mo9 O47 102.4(5) . .
O50 Mo9 O47 97.6(5) . .
O51 Mo9 O37 97.4(5) . .
O50 Mo9 O37 103.8(5) . .
O47 Mo9 O37 146.5(4) . .
O51 Mo9 O46 98.0(5) . .
O50 Mo9 O46 158.7(5) . .
O47 Mo9 O46 76.7(4) . .
O37 Mo9 O46 74.0(4) . .
O51 Mo9 O49 166.8(5) . .
O50 Mo9 O49 86.9(5) . .
O47 Mo9 O49 84.1(4) . .
O37 Mo9 O49 71.8(4) . .
O46 Mo9 O49 72.1(3) . .
O43 Mo10 O44 103.7(6) . .
O43 Mo10 O41 105.3(6) . .
O44 Mo10 O41 100.0(5) . .
O43 Mo10 O47 102.4(5) . .
O44 Mo10 O47 98.1(6) . .
O41 Mo10 O47 142.1(5) . .
O43 Mo10 O42 91.6(5) . .
O44 Mo10 O42 164.6(5) . .
O41 Mo10 O42 77.2(4) . .
O47 Mo10 O42 76.6(4) . .
O43 Mo10 O46 160.5(5) . .
O44 Mo10 O46 95.7(5) . .
O41 Mo10 O46 73.2(4) . .
O47 Mo10 O46 72.1(4) . .
O42 Mo10 O46 69.0(3) . .
O48 Mo11 O31 104.2(5) . .
O48 Mo11 O38 100.6(5) . .
O31 Mo11 O38 95.3(5) . .
O48 Mo11 O37 102.3(5) . .
O31 Mo11 O37 98.0(5) . .
O38 Mo11 O37 149.7(4) . .
O48 Mo11 O46 100.3(5) . .
O31 Mo11 O46 155.5(4) . .
O38 Mo11 O46 79.1(4) . .
O37 Mo11 O46 77.6(4) . .
O48 Mo11 O35 176.1(5) . .
O31 Mo11 O35 79.5(4) . .
O38 Mo11 O35 77.4(4) . .
O37 Mo11 O35 78.4(4) . .
O46 Mo11 O35 76.0(4) . .
O48 Mo11 Mo13 90.7(4) . .
O31 Mo11 Mo13 131.3(4) . .
O38 Mo11 Mo13 36.0(3) . .
O37 Mo11 Mo13 124.2(3) . .
O46 Mo11 Mo13 46.6(3) . .
O35 Mo11 Mo13 85.8(3) . .
O52 Mo12 O42 104.0(5) . .
O52 Mo12 O49 99.2(5) . .
O42 Mo12 O49 96.1(5) . .
O52 Mo12 O39 105.1(5) . .
O42 Mo12 O39 94.9(5) . .
O49 Mo12 O39 150.0(4) . .
O52 Mo12 O35 99.6(5) . .
O42 Mo12 O35 156.5(4) . .
O49 Mo12 O35 79.1(4) . .
O39 Mo12 O35 79.7(4) . .
O52 Mo12 O46 174.9(5) . .
O42 Mo12 O46 80.4(4) . .
O49 Mo12 O46 77.6(4) . .
O39 Mo12 O46 76.8(4) . .
O35 Mo12 O46 76.0(3) . .
O52 Mo12 Mo16 89.3(4) . .
O42 Mo12 Mo16 132.1(4) . .
O49 Mo12 Mo16 36.0(3) . .
O39 Mo12 Mo16 126.1(3) . .
O35 Mo12 Mo16 46.5(3) . .
O46 Mo12 Mo16 85.8(2) . .
O40 Mo13 O45 104.2(5) . .
O40 Mo13 O41 98.7(5) . .
O45 Mo13 O41 101.8(5) . .
O40 Mo13 O38 102.7(5) . .
O45 Mo13 O38 98.0(5) . .
O41 Mo13 O38 146.2(5) . .
O40 Mo13 O39 88.8(5) . .
O45 Mo13 O39 165.9(5) . .
O41 Mo13 O39 81.0(4) . .
O38 Mo13 O39 73.6(4) . .
O40 Mo13 O46 163.2(5) . .
O45 Mo13 O46 92.6(5) . .
O41 Mo13 O46 76.9(4) . .
O38 Mo13 O46 75.1(4) . .
O39 Mo13 O46 74.5(4) . .
O40 Mo13 Mo11 138.1(4) . .
O45 Mo13 Mo11 84.8(4) . .
O41 Mo13 Mo11 119.8(4) . .
O38 Mo13 Mo11 35.5(3) . .
O39 Mo13 Mo11 81.8(3) . .
O46 Mo13 Mo11 42.9(2) . .
O33 Mo14 O34 104.3(6) . .
O33 Mo14 O32 101.9(5) . .
O34 Mo14 O32 97.9(5) . .
O33 Mo14 O39 97.5(5) . .
O34 Mo14 O39 100.0(5) . .
O32 Mo14 O39 149.3(4) . .
O33 Mo14 O35 97.1(5) . .
O34 Mo14 O35 158.5(5) . .
O32 Mo14 O35 78.9(4) . .
O39 Mo14 O35 75.2(4) . .
O33 Mo14 O38 164.9(5) . .
O34 Mo14 O38 86.9(5) . .
O32 Mo14 O38 86.2(4) . .
O39 Mo14 O38 70.2(4) . .
O35 Mo14 O38 71.7(4) . .
O30 Mo15 O29 102.0(7) . .
O30 Mo15 O28 98.8(6) . .
O29 Mo15 O28 103.8(6) . .
O30 Mo15 O32 98.1(6) . .
O29 Mo15 O32 103.2(6) . .
O28 Mo15 O32 144.2(4) . .
O30 Mo15 O31 166.0(5) . .
O29 Mo15 O31 92.0(6) . .
O28 Mo15 O31 78.8(4) . .
O32 Mo15 O31 77.2(4) . .
O30 Mo15 O35 96.2(5) . .
O29 Mo15 O35 161.7(6) . .
O28 Mo15 O35 74.8(4) . .
O32 Mo15 O35 72.2(4) . .
O31 Mo15 O35 69.8(3) . .
O30 Mo15 Mo16 88.2(4) . .
O29 Mo15 Mo16 135.9(5) . .
O28 Mo15 Mo16 32.2(3) . .
O32 Mo15 Mo16 117.8(3) . .
O31 Mo15 Mo16 82.5(2) . .
O35 Mo15 Mo16 45.7(3) . .
O27 Mo16 O36 110.2(7) . .
O27 Mo16 O28 97.5(6) . .
O36 Mo16 O28 100.5(5) . .
O27 Mo16 O49 101.2(6) . .
O36 Mo16 O49 97.8(5) . .
O28 Mo16 O49 147.4(4) . .
O27 Mo16 O35 157.1(6) . .
O36 Mo16 O35 92.7(5) . .
O28 Mo16 O35 77.7(4) . .
O49 Mo16 O35 74.7(4) . .
O27 Mo16 O37 84.4(6) . .
O36 Mo16 O37 164.0(5) . .
O28 Mo16 O37 83.3(4) . .
O49 Mo16 O37 72.3(4) . .
O35 Mo16 O37 72.9(3) . .
O27 Mo16 Mo12 136.7(5) . .
O36 Mo16 Mo12 84.9(4) . .
O28 Mo16 Mo12 120.1(3) . .
O49 Mo16 Mo12 35.6(3) . .
O35 Mo16 Mo12 42.4(3) . .
O37 Mo16 Mo12 79.9(2) . .
O27 Mo16 Mo15 128.6(5) . .
O36 Mo16 Mo15 87.7(3) . .
O28 Mo16 Mo15 31.1(3) . .
O49 Mo16 Mo15 124.4(3) . .
O35 Mo16 Mo15 49.7(3) . .
O37 Mo16 Mo15 87.9(2) . .
Mo12 Mo16 Mo15 91.00(6) . .

loop_
_geom_bond_atom_site_label_1
_geom_bond_atom_site_label_2
_geom_bond_distance
_geom_bond_site_symmetry_2
Ag1 N1 2.242(14) .
Ag1 O17 2.258(10) .
Ag1 N18 2.290(14) .
Ag2 O1 2.206(10) 2_656
Ag2 N4 2.217(14) .
Ag2 N19 2.298(15) .
Ag3 N24 2.134(16) 1_655
Ag3 N3 2.138(16) .
Ag4 N13 2.279(13) .
Ag4 N7 2.283(14) .
Ag4 O2W 2.340(13) .
Ag5 N21 2.115(17) 1_554
Ag5 N9 2.116(16) .
Ag6 O1W 2.182(15) .
Ag6 N11 2.258(15) .
Ag6 N23 2.305(16) 1_654
Ag7 N15 2.150(17) 1_655
Ag7 N12 2.162(18) .
Ag8 N17 2.154(16) .
Ag8 N6 2.160(15) 1_655
C1 C2 1.31(2) .
C1 C6 1.40(2) .
C1 N1 1.42(2) .
C2 C3 1.34(2) .
C3 C4 1.38(3) .
C4 C5 1.41(2) .
C5 C6 1.36(2) .
C6 N2 1.45(2) .
C7 N2 1.30(2) .
C7 N1 1.33(2) .
C7 C8 1.47(2) .
C8 C9 1.40(3) .
C8 C12 1.43(3) .
C9 C10 1.34(3) .
C10 N3 1.35(3) .
C11 C12 1.38(3) .
C11 N3 1.39(2) .
C13 N2 1.48(2) .
C13 C14 1.50(2) .
C14 C15 1.52(2) .
C15 N5 1.52(2) .
C16 C21 1.32(3) .
C16 C17 1.40(3) .
C16 N5 1.44(2) .
C17 N4 1.39(2) .
C17 C18 1.45(3) .
C18 C19 1.33(3) .
C19 C20 1.45(3) .
C20 C21 1.42(3) .
C22 N4 1.30(2) .
C22 N5 1.34(2) .
C22 C23 1.48(2) .
C23 C24 1.38(2) .
C23 C27 1.40(2) .
C24 C25 1.38(3) .
C25 N6 1.28(2) .
C26 C27 1.32(3) .
C26 N6 1.35(2) .
C28 N7 1.42(2) .
C28 C29 1.42(3) .
C28 C33 1.45(2) .
C29 C30 1.34(3) .
C30 C31 1.49(3) .
C31 C32 1.46(3) .
C32 C33 1.29(3) .
C33 N8 1.44(2) .
C34 N7 1.28(2) .
C34 N8 1.35(2) .
C34 C35 1.46(2) .
C35 C36 1.36(3) .
C35 C39 1.43(3) .
C36 C37 1.39(3) .
C37 N9 1.32(3) .
C38 N9 1.35(3) .
C38 C39 1.40(3) .
C40 N8 1.47(2) .
C40 C41 1.51(2) .
C41 C42 1.51(2) .
C42 N10 1.39(2) .
C43 C54 1.35(2) .
C43 C44 1.35(2) .
C43 N10 1.46(2) .
C44 N11 1.39(2) .
C44 C45 1.42(2) .
C45 C46 1.31(3) .
C46 C53 1.47(3) .
C47 N10 1.33(2) .
C47 N11 1.35(2) .
C47 C48 1.44(3) .
C48 C50 1.36(3) .
C48 C49 1.44(3) .
C49 C52 1.44(3) .
C50 C51 1.29(3) .
C51 N12 1.43(3) .
C52 N12 1.34(3) .
C53 C54 1.34(2) .
C55 N14 1.31(2) .
C55 C56 1.34(2) .
C55 C58 1.42(2) .
C56 N13 1.37(2) .
C56 C57 1.40(2) .
C57 C82 1.40(3) .
C58 C59 1.38(2) .
C59 C82 1.32(3) .
C60 N13 1.29(2) .
C60 N14 1.40(2) .
C60 C67 1.51(2) .
C64 N14 1.46(2) .
C64 C65 1.50(2) .
C65 C66 1.52(2) .
C66 N16 1.43(2) .
C67 C68 1.36(3) .
C67 C69 1.38(3) .
C68 C72 1.41(3) .
C69 C77 1.42(3) .
C70 C73 1.33(3) .
C70 N18 1.37(3) .
C70 C71 1.38(3) .
C71 C76 1.39(3) .
C72 N17 1.32(3) .
C73 N16 1.36(2) .
C73 C74 1.45(3) .
C74 C75 1.36(3) .
C75 C76 1.35(3) .
C77 N17 1.26(3) .
C78 N18 1.29(2) .
C78 N16 1.42(2) .
C78 C80 1.50(3) .
C79 C83 1.33(3) .
C79 C80 1.42(3) .
C80 C81 1.34(3) .
C81 C84 1.35(3) .
C83 N15 1.35(3) .
C84 N15 1.33(3) .
C85 C86 1.36(2) .
C85 N19 1.39(2) .
C85 C94 1.45(2) .
C86 N20 1.34(2) .
C86 C91 1.42(2) .
C87 N19 1.26(2) .
C87 N20 1.40(2) .
C87 C88 1.54(3) .
C88 C89 1.31(3) .
C88 C90 1.37(3) .
C89 C95 1.45(3) .
C90 C96 1.41(3) .
C91 C92 1.37(3) .
C92 C93 1.30(3) .
C93 C94 1.41(3) .
C95 N21 1.24(3) .
C96 N21 1.32(3) .
C97 N20 1.44(2) .
C97 C98 1.49(2) .
C98 C99 1.49(2) .
C99 N22 1.47(2) .
C100 C101 1.32(3) .
C100 N22 1.32(2) .
C100 C105 1.46(2) .
C101 C102 1.39(3) .
C101 N23 1.42(3) .
C102 C103 1.45(3) .
C103 C104 1.33(3) .
C104 C105 1.28(3) .
C106 N23 1.30(2) .
C106 N22 1.32(2) .
C106 C107 1.53(3) .
C107 C110 1.33(3) .
C107 C108 1.35(2) .
C108 C109 1.38(2) .
C109 N24 1.34(2) .
C110 C111 1.41(3) .
C111 N24 1.33(3) .
N6 Ag8 2.160(15) 1_455
N15 Ag7 2.150(17) 1_455
N21 Ag5 2.115(17) 1_556
N23 Ag6 2.305(16) 1_456
N24 Ag3 2.134(16) 1_455
O1 Mo6 1.751(10) .
O1 Ag2 2.206(10) 2_646
O2 Mo6 1.679(12) .
O3 Mo6 1.900(9) .
O3 Mo1 1.906(10) .
O4 Mo5 1.766(10) .
O4 Mo6 2.453(11) .
O4 Mo7 2.515(11) .
O5 Mo6 1.866(9) .
O5 Mo7 1.891(9) .
O6 Mo7 1.674(13) .
O7 Mo7 1.653(13) .
O8 Mo7 1.868(10) .
O8 Mo8 1.922(10) .
O9 Mo4 1.872(11) .
O9 Mo8 2.275(11) .
O9 Mo7 2.457(10) .
O10 Mo8 1.714(10) .
O11 Mo8 1.692(10) .
O12 Mo3 1.874(9) .
O12 Mo8 1.945(9) .
O13 Mo3 1.715(11) .
O14 Mo5 1.776(10) .
O14 Mo3 2.335(10) .
O14 Mo8 2.373(10) .
O15 Mo4 1.709(11) .
O16 Mo4 1.749(10) .
O16 Mo3 2.486(11) .
O17 Mo3 1.710(10) .
O18 Mo2 1.870(9) .
O18 Mo3 1.914(8) .
O19 Mo2 1.653(14) .
O20 Mo2 1.682(11) .
O21 Mo2 1.855(10) .
O21 Mo1 1.955(10) .
O22 Mo5 1.799(10) .
O22 Mo1 2.320(10) .
O23 Mo5 1.710(10) .
O24 Mo4 1.836(10) .
O24 Mo6 2.289(10) .
O24 Mo1 2.343(10) .
O25 Mo1 1.701(10) .
O26 Mo1 1.714(10) .
O27 Mo16 1.692(12) .
O28 Mo15 1.858(11) .
O28 Mo16 1.918(10) .
O29 Mo15 1.674(12) .
O30 Mo15 1.655(10) .
O31 Mo11 1.781(9) .
O31 Mo15 2.277(10) .
O32 Mo14 1.834(11) .
O32 Mo15 2.017(12) .
O33 Mo14 1.678(12) .
O34 Mo14 1.696(10) .
O35 Mo12 2.148(11) .
O35 Mo16 2.311(11) .
O35 Mo14 2.316(11) .
O35 Mo11 2.402(10) .
O35 Mo15 2.465(11) .
O36 Mo16 1.752(10) .
O37 Mo11 1.972(9) .
O37 Mo9 1.993(10) .
O37 Mo16 2.377(11) .
O38 Mo11 1.945(10) .
O38 Mo13 1.967(10) .
O38 Mo14 2.364(11) .
O39 Mo12 2.028(12) .
O39 Mo14 2.060(11) .
O39 Mo13 2.277(13) .
O40 Mo13 1.712(11) .
O41 Mo10 1.868(11) .
O41 Mo13 1.895(10) .
O42 Mo12 1.717(10) .
O42 Mo10 2.315(11) .
O43 Mo10 1.691(11) .
O44 Mo10 1.702(11) .
O45 Mo13 1.728(11) .
O46 Mo11 2.159(10) .
O46 Mo9 2.296(10) .
O46 Mo13 2.308(10) .
O46 Mo12 2.410(10) .
O46 Mo10 2.475(10) .
O47 Mo9 1.908(10) .
O47 Mo10 1.927(10) .
O48 Mo11 1.698(11) .
O49 Mo12 1.953(10) .
O49 Mo16 1.975(10) .
O49 Mo9 2.384(10) .
O50 Mo9 1.674(12) .
O51 Mo9 1.652(11) .
O52 Mo12 1.682(11) .
Mo11 Mo13 3.175(2) .
Mo12 Mo16 3.186(2) .
Mo15 Mo16 3.216(2) .
